data_6000208
loop_
_publ_author_name
'Helmholdt, R. B.'
'Sonneveld, E. J.'
'Schenk, H.'

_publ_section_title
;
 Ab initio crystal structure determination of beta-sodium acetate from
 powder data
;
_journal_issue 11
_journal_name_full 'Zeitschrift f\"ur Kristallographie'
_journal_page_first 596
_journal_page_last 598
_journal_paper_doi 10.1524/zkri.1998.213.11.596
_journal_volume 213
_journal_year 1998
_chemical_formula_sum 'C2 H3 Na O2'
_space_group_name_H-M_alt Pmn2
_cell_angle_alpha 90.000
_cell_angle_beta 90.000
_cell_angle_gamma 90.000
_cell_length_a 3.4517
_cell_length_b 9.9123
_cell_length_c 5.1864
_cell_volume 177.45
_cod_database_code 6000208

loop_
_atom_site_label
_atom_site_fract_x
_atom_site_fract_y
_atom_site_fract_z
? ? ? ?
